data_2215897
loop_
_publ_author_name
'Kakou-Yao, Rita'
'Abou, Akoun'
'Adjou, An\'e'
'Bany, Guy Euloge'
'Ebby, N'D\'ed\'e'

_publ_section_title
;
 3-(1<i>H</i>-Benzimidazol-2-ylsulfanyl)propan-1-ol
;
_journal_coeditor_code FB2063
_journal_issue 11
_journal_name_full 'Acta Crystallographica Section E'
_journal_page_first o4463
_journal_page_last o4463
_journal_paper_doi 10.1107/S160053680705194X
_journal_volume 63
_journal_year 2007
_chemical_formula_iupac 'C10 H12 N2 O1 S1'
_chemical_formula_moiety 'C10 H12 N2 O1 S1'
_chemical_formula_sum 'C10 H12 N2 O S'
_chemical_formula_weight 208.28
_chemical_melting_point 395
_chemical_name_systematic
;
3-(1H-Benzimidazol-2-ylsulfanyl)propan-1-ol
;
_space_group_IT_number 14
_symmetry_cell_setting monoclinic
_symmetry_space_group_name_Hall '-P 2ybc'
_symmetry_space_group_name_H-M 'P 1 21/c 1'
_atom_sites_solution_hydrogens difmap
_atom_sites_solution_primary direct
_audit_creation_method CRYSTALS_ver_12.84
_cell_angle_alpha 90
_cell_angle_beta 98.343(4)
_cell_angle_gamma 90
_cell_formula_units_Z 4
_cell_length_a 7.1472(3)
_cell_length_b 11.5574(6)
_cell_length_c 12.5284(6)
_cell_measurement_reflns_used 14014
_cell_measurement_temperature 294
_cell_measurement_theta_max 30
_cell_measurement_theta_min 2
_cell_volume 1023.93(8)
_computing_cell_refinement 'DENZO/SCALEPACK (Otwinowski & Minor, 1997)'
_computing_data_collection 'COLLECT (Nonius, 1997)'
_computing_data_reduction 'DENZO/SCALEPACK (Otwinowski & Minor, 1997)'
_computing_molecular_graphics
;
ORTEP-3 for Windows (Farrugia, 1997) and PLATON (Spek, 2003)
;
_computing_publication_material 'CRYSTALS (Betteridge <i>et al.</i>,  2003)'
_computing_structure_refinement 'CRYSTALS (Betteridge <i>et al.</i>,  2003)'
_computing_structure_solution 'SIR92 (Altomare <i>et al.</i>,  1994)'
_diffrn_ambient_temperature 294
_diffrn_measured_fraction_theta_full 0.979
_diffrn_measured_fraction_theta_max 0.978
_diffrn_measurement_device_type 'Nonius KappaCCD'
_diffrn_measurement_method \f
_diffrn_radiation_monochromator graphite
_diffrn_radiation_source 'fine-focus sealed tube'
_diffrn_radiation_type 'Mo K\a'
_diffrn_radiation_wavelength 0.71073
_diffrn_reflns_av_R_equivalents 0.028
_diffrn_reflns_limit_h_max 10
_diffrn_reflns_limit_h_min -10
_diffrn_reflns_limit_k_max 16
_diffrn_reflns_limit_k_min -16
_diffrn_reflns_limit_l_max 17
_diffrn_reflns_limit_l_min -17
_diffrn_reflns_number 14014
_diffrn_reflns_theta_full 29.372
_diffrn_reflns_theta_max 29.971
_diffrn_reflns_theta_min 2.409
_diffrn_standards_number 0
_exptl_absorpt_coefficient_mu 0.284
_exptl_absorpt_correction_type none
_exptl_crystal_colour yellow
_exptl_crystal_density_diffrn 1.351
_exptl_crystal_description prism
_exptl_crystal_F_000 440
_exptl_crystal_size_max 0.40
_exptl_crystal_size_mid 0.35
_exptl_crystal_size_min 0.25
_refine_diff_density_max 0.24
_refine_diff_density_min -0.29
_refine_ls_extinction_method None
_refine_ls_goodness_of_fit_ref 0.9607
_refine_ls_hydrogen_treatment mixed
_refine_ls_matrix_type full
_refine_ls_number_constraints 40
_refine_ls_number_parameters 135
_refine_ls_number_reflns 2897
_refine_ls_number_restraints 0
_refine_ls_R_factor_all 0.0473
_refine_ls_R_factor_gt 0.0385
_refine_ls_shift/su_max 0.000515
_refine_ls_structure_factor_coef Fsqd
_refine_ls_weighting_details
;
 Method, part 1, Chebychev polynomial, (Watkin, 1994, Prince, 1982)
 [weight] = 1.0/[A~0~*T~0~(x)+A~1~*T~1~(x) ... +A~n-1~]*T~n-1~(x)]
 where A~i~ are the Chebychev coefficients listed below and x= Fcalc/Fmax
 Method = Robust Weighting (Prince, 1982)
 W = [weight] * [1-(deltaF/6*sigmaF)^2^]^2^
 A~i~ are:
 401. 643. 404. 180. 52.0
;
_refine_ls_weighting_scheme calc
_refine_ls_wR_factor_all 0.1045
_refine_ls_wR_factor_gt 0.0907
_refine_ls_wR_factor_ref 0.1045
_reflns_number_gt 2469
_reflns_number_total 2905
_reflns_threshold_expression I>2\s(I)
_cod_data_source_file fb2063.cif
_cod_data_source_block I
_cod_depositor_comments
;
The following automatic conversions were performed:
'_symmetry_cell_setting' value 'Monoclinic' changed to 'monoclinic'
according to '/home/saulius/struct/CIF-dictionaries/cif_core.dic'
dictionary named 'cif_core.dic' version 2.4.1 from 2010-06-29.

Automatic conversion script
Id: cif_fix_enum 1527 2010-12-29 10:47:43Z saulius 

The following automatic conversions were performed:

'_symmetry_cell_setting' value 'Monoclinic' changed to 'monoclinic'
according to /home/saulius/struct/CIF-dictionaries/cif_core.dic
dictionary named 'cif_core.dic' version 2.4.1 from 2010-06-29.

Automatic conversion script
Id: cif_fix_values 1715 2011-07-08 13:25:40Z adriana 
;
_cod_original_sg_symbol_H-M 'P 21/c'
_cod_original_formula_sum 'C10 H12 N2 O1 S1'
_cod_database_code 2215897
_cod_database_fobs_code 2215897

loop_
_symmetry_equiv_pos_as_xyz
x,y,z
-x,-y,-z
-x,y+1/2,-z+1/2
x,-y+1/2,z+1/2

loop_
_atom_site_type_symbol
_atom_site_label
_atom_site_fract_x
_atom_site_fract_y
_atom_site_fract_z
_atom_site_U_iso_or_equiv
_atom_site_adp_type
_atom_site_occupancy
C C1 0.20606(16) 0.48268(12) 0.70598(10) 0.0398 Uani 1.0000
N N2 0.33956(14) 0.46390(10) 0.64550(9) 0.0405 Uani 1.0000
C C3 0.25166(16) 0.39740(11) 0.55977(10) 0.0367 Uani 1.0000
C C4 0.32332(19) 0.35508(12) 0.46994(11) 0.0437 Uani 1.0000
C C5 0.2028(2) 0.29163(13) 0.39578(11) 0.0500 Uani 1.0000
C C6 0.0160(2) 0.27040(13) 0.41022(12) 0.0524 Uani 1.0000
C C7 -0.05715(19) 0.31195(12) 0.49875(12) 0.0490 Uani 1.0000
C C8 0.06357(16) 0.37607(11) 0.57329(10) 0.0382 Uani 1.0000
N N9 0.03898(15) 0.43166(10) 0.66774(9) 0.0419 Uani 1.0000
S S10 0.22683(5) 0.56461(4) 0.82388(3) 0.0543 Uani 1.0000
C C11 0.4478(2) 0.64012(12) 0.81673(12) 0.0497 Uani 1.0000
C C12 0.6209(2) 0.58824(14) 0.88430(12) 0.0519 Uani 1.0000
C C13 0.6655(2) 0.46502(14) 0.85854(12) 0.0506 Uani 1.0000
O O14 0.70311(14) 0.44920(10) 0.75131(9) 0.0511 Uani 1.0000
H H9 -0.063(3) 0.4384(16) 0.6965(16) 0.061(5) Uiso 1.0000
H H14 0.602(3) 0.4573(17) 0.7080(18) 0.067(6) Uiso 1.0000
H H7 -0.1845 0.2974 0.5083 0.0582 Uiso 1.0000
H H6 -0.0628 0.2262 0.3578 0.0621 Uiso 1.0000
H H5 0.2482 0.2619 0.3337 0.0604 Uiso 1.0000
H H4 0.4506 0.3693 0.4600 0.0533 Uiso 1.0000
H H111 0.4340 0.7200 0.8407 0.0592 Uiso 1.0000
H H112 0.4698 0.6400 0.7413 0.0592 Uiso 1.0000
H H121 0.6009 0.5917 0.9600 0.0613 Uiso 1.0000
H H122 0.7308 0.6355 0.8743 0.0613 Uiso 1.0000
H H131 0.7770 0.4400 0.9081 0.0607 Uiso 1.0000
H H132 0.5569 0.4168 0.8691 0.0607 Uiso 1.0000

loop_
_atom_site_aniso_label
_atom_site_aniso_U_11
_atom_site_aniso_U_22
_atom_site_aniso_U_33
_atom_site_aniso_U_12
_atom_site_aniso_U_13
_atom_site_aniso_U_23
C1 0.0318(5) 0.0495(7) 0.0390(6) 0.0036(5) 0.0086(4) 0.0026(5)
N2 0.0303(4) 0.0541(6) 0.0381(5) -0.0015(4) 0.0078(4) -0.0024(4)
C3 0.0320(5) 0.0405(6) 0.0378(5) 0.0001(4) 0.0061(4) 0.0041(4)
C4 0.0423(6) 0.0493(7) 0.0414(6) 0.0001(5) 0.0117(5) 0.0020(5)
C5 0.0627(8) 0.0481(7) 0.0401(6) -0.0025(6) 0.0098(6) -0.0008(5)
C6 0.0601(8) 0.0460(7) 0.0487(7) -0.0118(6) -0.0004(6) 0.0013(6)
C7 0.0394(6) 0.0490(7) 0.0569(8) -0.0090(5) 0.0018(5) 0.0076(6)
C8 0.0331(5) 0.0405(6) 0.0413(6) 0.0001(4) 0.0068(4) 0.0072(5)
N9 0.0292(5) 0.0530(6) 0.0452(6) 0.0016(4) 0.0114(4) 0.0040(5)
S10 0.0455(2) 0.0749(3) 0.04444(19) 0.00492(16) 0.01321(14) -0.01196(16)
C11 0.0562(8) 0.0419(6) 0.0508(7) 0.0025(6) 0.0069(6) -0.0057(5)
C12 0.0499(7) 0.0588(8) 0.0460(7) -0.0021(6) 0.0037(6) -0.0097(6)
C13 0.0486(7) 0.0607(8) 0.0433(7) 0.0115(6) 0.0093(5) 0.0015(6)
O14 0.0320(4) 0.0762(7) 0.0464(5) 0.0055(4) 0.0097(4) -0.0085(5)

loop_
_atom_type_symbol
_atom_type_scat_dispersion_real
_atom_type_scat_dispersion_imag
_atom_type_scat_source
C 0.0033 0.0016 'International Tables Vol C 4.2.6.8 and 6.1.1.4'
H 0.0000 0.0000 'International Tables Vol C 4.2.6.8 and 6.1.1.4'
N 0.0061 0.0033 'International Tables Vol C 4.2.6.8 and 6.1.1.4'
O 0.0106 0.0060 'International Tables Vol C 4.2.6.8 and 6.1.1.4'
S 0.1246 0.1234 'International Tables Vol C 4.2.6.8 and 6.1.1.4'

loop_
_geom_angle_atom_site_label_1
_geom_angle_atom_site_label_2
_geom_angle_atom_site_label_3
_geom_angle
_geom_angle_publ_flag
N2 C1 N9 113.50(12) no
N2 C1 S10 126.61(10) no
N9 C1 S10 119.89(9) no
C1 N2 C3 104.51(10) no
N2 C3 C4 129.75(11) no
N2 C3 C8 109.70(11) no
C4 C3 C8 120.55(12) no
C3 C4 C5 117.63(12) no
C3 C4 H4 121.2 no
C5 C4 H4 121.2 no
C4 C5 C6 121.39(13) no
C4 C5 H5 119.3 no
C6 C5 H5 119.3 no
C5 C6 C7 121.64(13) no
C5 C6 H6 119.2 no
C7 C6 H6 119.2 no
C6 C7 C8 117.08(12) no
C6 C7 H7 121.5 no
C8 C7 H7 121.5 no
C3 C8 C7 121.71(12) no
C3 C8 N9 105.40(11) no
C7 C8 N9 132.88(12) no
C8 N9 C1 106.88(10) no
C8 N9 H9 128.4(13) no
C1 N9 H9 124.6(13) no
C1 S10 C11 100.77(6) no
S10 C11 C12 115.24(11) no
S10 C11 H111 108.1 no
C12 C11 H111 108.2 no
S10 C11 H112 108.0 no
C12 C11 H112 107.8 no
H111 C11 H112 109.5 no
C11 C12 C13 115.82(12) no
C11 C12 H121 107.6 no
C13 C12 H121 108.1 no
C11 C12 H122 108.2 no
C13 C12 H122 107.5 no
H121 C12 H122 109.5 no
C12 C13 O14 113.58(13) no
C12 C13 H131 108.8 no
O14 C13 H131 108.3 no
C12 C13 H132 108.2 no
O14 C13 H132 108.5 no
H131 C13 H132 109.5 no
C13 O14 H14 109.5(14) no

loop_
_geom_bond_atom_site_label_1
_geom_bond_atom_site_label_2
_geom_bond_distance
_geom_bond_publ_flag
C1 N2 1.3197(15) no
C1 N9 1.3554(16) no
C1 S10 1.7427(14) no
N2 C3 1.3939(16) no
C3 C4 1.3912(17) no
C3 C8 1.4009(16) no
C4 C5 1.382(2) no
C4 H4 0.950 no
C5 C6 1.395(2) no
C5 H5 0.950 no
C6 C7 1.379(2) no
C6 H6 0.950 no
C7 C8 1.3899(19) no
C7 H7 0.950 no
C8 N9 1.3800(17) no
N9 H9 0.86(2) no
S10 C11 1.8182(16) no
C11 C12 1.517(2) no
C11 H111 0.980 no
C11 H112 0.980 no
C12 C13 1.505(2) no
C12 H121 0.980 no
C12 H122 0.980 no
C13 O14 1.4195(17) no
C13 H131 0.980 no
C13 H132 0.980 no
O14 H14 0.84(2) no

loop_
_geom_hbond_atom_site_label_D
_geom_hbond_atom_site_label_H
_geom_hbond_atom_site_label_A
_geom_hbond_site_symmetry_A
_geom_hbond_distance_DH
_geom_hbond_distance_HA
_geom_hbond_distance_DA
_geom_hbond_angle_DHA
_geom_hbond_publ_flag
O14 H14 N2 . 0.84(2) 1.93(2) 2.746(2) 163(2) yes
N9 H9 O14 1_455 0.86(2) 1.90(2) 2.762(2) 176(2) yes
C11 H112 N2 . 0.98 2.47 2.978(2) 112 yes

loop_
_cod_related_entry_id
_cod_related_entry_database
_cod_related_entry_code
1 ChemSpider 21121307
